data_1514151
loop_
_publ_author_name
'McKellar, Scott C.'
'Graham, Alexander J.'
'Allan, David R.'
'Mohideen, M Infas H'
'Morris, Russell E.'
'Moggach, Stephen A.'

_publ_section_title
;
 The effect of pressure on the post-synthetic modification of a nanoporous
 metal-organic framework.
;
_journal_issue 8
_journal_name_full Nanoscale
_journal_page_first 4163
_journal_page_last 4173
_journal_paper_doi 10.1039/c3nr04161a
_journal_volume 6
_journal_year 2014
_chemical_formula_moiety 'C33 H30 Cu3 O21.1.5CH3OH'
_chemical_formula_sum 'C34.5 H36 Cu3 O22.5'
_chemical_formula_weight 1001.28
_space_group_IT_number 164
_symmetry_cell_setting trigonal
_symmetry_space_group_name_Hall '-P 3 2"'
_symmetry_space_group_name_H-M 'P -3 m 1'
_atom_sites_solution_hydrogens difmap
_atom_sites_solution_primary other
_audit_creation_date 12-10-02
_audit_creation_method CRYSTALS_ver_14.40
_cell_angle_alpha 90
_cell_angle_beta 90
_cell_angle_gamma 120
_cell_formula_units_Z 2
_cell_length_a 18.695(3)
_cell_length_b 18.695(3)
_cell_length_c 6.9489(9)
_cell_measurement_reflns_used 1422
_cell_measurement_temperature 293
_cell_measurement_theta_max 27
_cell_measurement_theta_min 3
_cell_volume 2103.3(5)
_computing_cell_refinement 'Apex2 (Bruker AXS, 2006)'
_computing_data_collection 'Apex2 (Bruker AXS, 2006)'
_computing_data_reduction 'Apex2 (Bruker AXS, 2006)'
_computing_molecular_graphics 'CAMERON (Watkin et al., 1996)'
_computing_publication_material 'CRYSTALS (Betteridge et al., 2003)'
_computing_structure_refinement 'CRYSTALS (Betteridge et al., 2003)'
_computing_structure_solution 'USER DEFINED STRUCTURE SOLUTION'
_diffrn_ambient_temperature 293
_diffrn_measured_fraction_theta_full 0.920
_diffrn_measured_fraction_theta_max 0.880
_diffrn_measurement_device Area
_diffrn_measurement_device_type 'Bruker Kappa Apex2'
_diffrn_measurement_method \w
_diffrn_radiation_monochromator graphite
_diffrn_radiation_type 'Mo K\a'
_diffrn_radiation_wavelength 0.71073
_diffrn_reflns_av_R_equivalents 0.119
_diffrn_reflns_limit_h_max 15
_diffrn_reflns_limit_h_min -18
_diffrn_reflns_limit_k_max 17
_diffrn_reflns_limit_k_min -16
_diffrn_reflns_limit_l_max 6
_diffrn_reflns_limit_l_min -6
_diffrn_reflns_number 4723
_diffrn_reflns_theta_full 15.812
_diffrn_reflns_theta_max 20.805
_diffrn_reflns_theta_min 3.190
_diffrn_standards_number 0
_exptl_absorpt_coefficient_mu 1.59
_exptl_absorpt_correction_T_max 0.91
_exptl_absorpt_correction_T_min 0.89
_exptl_absorpt_correction_type multi-scan
_exptl_absorpt_process_details 'SADABS (Siemens, 1996)'
_exptl_crystal_colour blue
_exptl_crystal_density_diffrn 1.581
_exptl_crystal_density_method 'not measured'
_exptl_crystal_description block
_exptl_crystal_F_000 1020
_exptl_crystal_size_max 0.110
_exptl_crystal_size_mid 0.070
_exptl_crystal_size_min 0.060
_platon_squeeze_details
;
see above for details
;
_refine_diff_density_max 1.91
_refine_diff_density_min -0.63
_refine_ls_extinction_method None
_refine_ls_goodness_of_fit_ref 1.0888
_refine_ls_hydrogen_treatment mixed
_refine_ls_matrix_type full
_refine_ls_number_parameters 102
_refine_ls_number_reflns 467
_refine_ls_number_restraints 119
_refine_ls_R_factor_all 0.1160
_refine_ls_R_factor_gt 0.0730
_refine_ls_shift/su_max 0.0001609
_refine_ls_shift/su_mean 0.0000194
_refine_ls_structure_factor_coef F
_refine_ls_weighting_details
;
 Method, part 1, Chebychev polynomial, (Watkin, 1994, Prince, 1982) 
 [weight] = 1.0/[A~0~*T~0~(x)+A~1~*T~1~(x) ... +A~n-1~]*T~n-1~(x)] 
 where A~i~ are the Chebychev coefficients listed below and x= Fcalc/Fmax 
 Method = Robust Weighting (Prince, 1982) 
 W = [weight] * [1-(deltaF/6*sigmaF)^2^]^2^ 
 A~i~ are: 
 0.882 0.459 0.520 
;
_refine_ls_weighting_scheme calc
_refine_ls_wR_factor_all 0.1452
_refine_ls_wR_factor_gt 0.0797
_refine_ls_wR_factor_ref 0.0797
_reflns_limit_h_max 0
_reflns_limit_h_min -16
_reflns_limit_k_max 18
_reflns_limit_k_min 0
_reflns_limit_l_max 6
_reflns_limit_l_min 0
_reflns_number_gt 467
_reflns_number_total 725
_reflns_threshold_expression I>2.0\s(I)
_oxford_diffrn_Wilson_B_factor 1.71
_oxford_diffrn_Wilson_scale 111.94
_oxford_refine_ls_r_factor_ref 0.0730
_oxford_refine_ls_scale 0.1329(11)
_oxford_reflns_number_all 685
_oxford_reflns_threshold_expression_ref I>2.0\s(I)
_cod_data_source_file c3nr04161a2.cif
_cod_data_source_block ST1002
_cod_depositor_comments
;
The following automatic conversions were performed:

'_atom_sites_solution_primary' value 'Other' changed to 'other'
according to
/usr/data/users/saulius/crontab/automatic-downloads/current/RSC/lib/dictionaries/cif_core.dic
dictionary named 'cif_core.dic' version 2.4.2 from 2011-04-26.

Automatic conversion script
Id: cif_fix_values 2281 2013-09-26 08:29:07Z andrius 
;
_cod_original_cell_volume 2103.2(5)
_cod_original_sg_symbol_H-M 'P -3 m 1 '
_cod_original_formula_sum 'C34.5 H36 Cu3 O22.5 '
_cod_database_code 1514151

loop_
_symmetry_equiv_pos_as_xyz
x,y,z
-x,-y,-z
-y,x-y,z
y,-x+y,-z
-x+y,-x,z
x-y,x,-z
-x+y,y,z
x-y,-y,-z
x,x-y,z
-x,-x+y,-z
-y,-x,z
y,x,-z

loop_
_atom_site_label
_atom_site_type_symbol
_atom_site_fract_x
_atom_site_fract_y
_atom_site_fract_z
_atom_site_U_iso_or_equiv
_atom_site_occupancy
_atom_site_adp_type
_atom_site_refinement_flags_posn
_atom_site_refinement_flags_adp
Cu1 Cu 0.52264(6) 0.47736(6) 0.3452(2) 0.0256 1.0000 Uani S T
O1 O 0.9112(5) 0.7039(6) 1.2514(12) 0.0845 1.0000 Uani D U
O2 O 0.6287(4) 0.5175(5) 0.4782(9) 0.0422 1.0000 Uani D U
O3 O 0.5899(4) 0.5562(5) 0.7417(9) 0.0470 1.0000 Uani D U
O4 O 0.5565(3) 0.4435(3) 0.0870(13) 0.0436 1.0000 Uani DS TU
C1 C 0.8438(6) 0.6877(11) 1.1763(17) 0.0572 1.0000 Uani DS TU
C2 C 0.8193(5) 0.6385(9) 0.9944(15) 0.0401 1.0000 Uani DS TU
C3 C 0.7442(4) 0.6170(7) 0.9078(12) 0.0394 1.0000 Uani D U
C4 C 0.7233(4) 0.5754(7) 0.7324(11) 0.0313 1.0000 Uani D U
C5 C 0.7775(4) 0.5551(9) 0.6441(14) 0.0277 1.0000 Uani DS TU
C6 C 0.6411(5) 0.5479(7) 0.6431(10) 0.0357 1.0000 Uani D U
C7 C 0.9481(14) 0.7556(19) 1.416(3) 0.0971 0.5000 Uani D U
C8 C 0.5990(4) 0.4010(4) 0.068(3) 0.0648 1.0000 Uani DS TU
H4 H 0.535(3) 0.465(3) 0.021(19) 0.0500 1.0000 Uiso DS .
H31 H 0.7071 0.6309 0.9680 0.0469 1.0000 Uiso . .
H51 H 0.7636 0.5273 0.5237 0.0330 1.0000 Uiso . .
H71 H 1.0004 0.7578 1.4461 0.1125 0.5000 Uiso . .
H72 H 0.9579 0.8109 1.3898 0.1125 0.5000 Uiso . .
H73 H 0.9105 0.7320 1.5268 0.1125 0.5000 Uiso . .
H81 H 0.6061 0.3939 -0.0700 0.0759 1.0000 Uiso . .
H82 H 0.5676 0.3468 0.1285 0.0759 1.0000 Uiso . .

loop_
_atom_site_aniso_label
_atom_site_aniso_U_11
_atom_site_aniso_U_22
_atom_site_aniso_U_33
_atom_site_aniso_U_23
_atom_site_aniso_U_13
_atom_site_aniso_U_12
Cu1 0.0288(13) 0.0288(13) 0.0265(11) 0.0009(4) -0.0009(4) 0.0198(13)
O1 0.068(7) 0.105(9) 0.082(6) -0.051(5) -0.039(5) 0.044(7)
O2 0.032(5) 0.057(6) 0.046(4) -0.011(3) -0.004(3) 0.028(5)
O3 0.035(5) 0.078(7) 0.047(4) -0.010(4) -0.007(3) 0.042(5)
O4 0.064(7) 0.064(7) 0.035(6) 0.003(2) -0.003(2) 0.056(8)
C1 0.054(6) 0.068(13) 0.054(8) -0.025(7) -0.013(3) 0.034(7)
C2 0.034(6) 0.042(11) 0.047(7) -0.011(5) -0.006(3) 0.021(5)
C3 0.026(6) 0.042(8) 0.053(5) -0.014(4) 0.000(4) 0.019(6)
C4 0.026(5) 0.032(7) 0.043(5) -0.002(4) -0.001(3) 0.020(5)
C5 0.023(4) 0.034(10) 0.029(6) 0.000(6) 0.000(3) 0.017(5)
C6 0.028(6) 0.046(9) 0.041(4) -0.003(4) -0.002(4) 0.025(7)
C7 0.08(2) 0.10(3) 0.068(16) -0.039(14) -0.029(13) 0.02(2)
C8 0.077(14) 0.077(14) 0.081(12) -0.001(5) 0.001(5) 0.068(14)

loop_
_atom_type_symbol
_atom_type_scat_dispersion_real
_atom_type_scat_dispersion_imag
_atom_type_scat_Cromer_Mann_a1
_atom_type_scat_Cromer_Mann_b1
_atom_type_scat_Cromer_Mann_a2
_atom_type_scat_Cromer_Mann_b2
_atom_type_scat_Cromer_Mann_a3
_atom_type_scat_Cromer_Mann_b3
_atom_type_scat_Cromer_Mann_a4
_atom_type_scat_Cromer_Mann_b4
_atom_type_scat_Cromer_Mann_c
_atom_type_scat_source
C 0.0033 0.0016 2.3100 20.8439 1.0200 10.2075 1.5886 0.5687 0.8650 51.6512 0.2156 'International Tables Vol C 4.2.6.8 and 6.1.1.4'
H 0.0000 0.0000 0.4930 10.5109 0.3229 26.1257 0.1402 3.1424 0.0408 57.7998 0.0030 'International Tables Vol C 4.2.6.8 and 6.1.1.4'
O 0.0106 0.0060 3.0485 13.2771 2.2868 5.7011 1.5463 0.3239 0.8670 32.9089 0.2508 'International Tables Vol C 4.2.6.8 and 6.1.1.4'
Cu 0.3201 1.2651 13.3380 3.5828 7.1676 0.2470 5.6158 11.3966 1.6735 64.8126 1.1910 'International Tables Vol C 4.2.6.8 and 6.1.1.4'

loop_
_geom_angle_atom_site_label_1
_geom_angle_site_symmetry_1
_geom_angle_atom_site_label_2
_geom_angle_atom_site_label_3
_geom_angle_site_symmetry_3
_geom_angle
_geom_angle_publ_flag
O3 2_666 Cu1 O3 12_556 88.0(5) yes
O3 2_666 Cu1 O2 11_665 90.9(3) yes
O3 12_556 Cu1 O2 11_665 168.8(2) yes
O3 2_666 Cu1 Cu1 2_666 83.6(2) yes
O3 12_556 Cu1 Cu1 2_666 83.6(2) yes
O2 11_665 Cu1 Cu1 2_666 85.27(19) yes
O3 2_666 Cu1 O2 . 168.8(2) yes
O3 12_556 Cu1 O2 . 90.9(3) yes
O2 11_665 Cu1 O2 . 88.1(5) yes
Cu1 2_666 Cu1 O2 . 85.27(19) yes
O3 2_666 Cu1 O4 . 94.4(3) yes
O3 12_556 Cu1 O4 . 94.4(3) yes
O2 11_665 Cu1 O4 . 96.8(3) yes
Cu1 2_666 Cu1 O4 . 177.1(3) yes
O2 . Cu1 O4 . 96.8(3) yes
C1 . O1 C7 . 125.7(8) yes
Cu1 . O2 C6 . 121.8(4) yes
Cu1 2_666 O3 C6 . 123.8(4) yes
Cu1 . O4 C8 . 127.0(9) yes
Cu1 . O4 H4 . 91(11) no
C8 . O4 H4 . 142(11) no
O1 . C1 O1 7_655 124.4(6) yes
O1 . C1 C2 . 117.7(3) yes
O1 7_655 C1 C2 . 117.7(3) yes
C1 . C2 C3 7_655 120.0(3) yes
C1 . C2 C3 . 120.0(3) yes
C3 7_655 C2 C3 . 119.9(5) yes
C2 . C3 C4 . 120.1(4) yes
C2 . C3 H31 . 120.0 no
C4 . C3 H31 . 120.0 no
C3 . C4 C5 . 120.0(4) yes
C3 . C4 C6 . 120.6(4) yes
C5 . C4 C6 . 119.3(4) yes
C4 7_655 C5 C4 . 119.9(6) yes
C4 7_655 C5 H51 . 120.0 no
C4 . C5 H51 . 120.0 no
C4 . C6 O2 . 117.6(5) yes
C4 . C6 O3 . 116.8(5) yes
O2 . C6 O3 . 125.6(5) yes
O1 . C7 H72 . 109.7 no
O1 . C7 H73 . 109.1 no
H72 . C7 H73 . 109.5 no
H82 11_665 C8 O4 . 109.5 no
H82 11_665 C8 H81 . 109.4 no
O4 . C8 H81 . 109.1 no
H82 11_665 C8 H82 . 109.9 no
O4 . C8 H82 . 109.5 no
H81 . C8 H82 . 109.4 no

loop_
_geom_bond_atom_site_label_1
_geom_bond_atom_site_label_2
_geom_bond_site_symmetry_2
_geom_bond_distance
_geom_bond_publ_flag
Cu1 O3 2_666 1.966(7) yes
Cu1 O3 12_556 1.966(7) yes
Cu1 O2 11_665 1.965(6) yes
Cu1 Cu1 2_666 2.603(3) yes
Cu1 O2 . 1.965(6) yes
Cu1 O4 . 2.102(9) yes
O1 C1 . 1.252(6) yes
O1 C7 . 1.433(8) yes
O2 C6 . 1.248(6) yes
O3 C6 . 1.248(7) yes
O4 C8 . 1.384(8) yes
O4 H4 . 0.839(9) no
C1 C2 . 1.494(7) yes
C2 C3 7_655 1.389(5) yes
C2 C3 . 1.389(5) yes
C3 C4 . 1.393(7) yes
C3 H31 . 0.950 no
C4 C5 . 1.390(6) yes
C4 C6 . 1.491(6) yes
C5 H51 . 0.951 no
C7 H72 . 0.975 no
C7 H73 . 0.985 no
C8 H82 11_665 0.977 no
C8 H81 . 0.983 no
C8 H82 . 0.977 no

loop_
_platon_squeeze_void_nr
_platon_squeeze_void_average_x
_platon_squeeze_void_average_y
_platon_squeeze_void_average_z
_platon_squeeze_void_volume
_platon_squeeze_void_count_electrons
_platon_squeeze_void_content
1 0.000 0.000 -0.013 283 51 ' '
2 0.333 0.667 0.464 46 11 ' '
3 0.667 0.333 0.536 46 11 ' '
